data_7118621
loop_
_publ_author_name
'Henne, Florian D.'
'Watt, Fabian A.'
'Schwedtmann, Kai'
'Hennersdorf, Felix'
'Kokoschka, Malte'
'Weigand, Jan J.'

_publ_section_title
;
 Tetra-cationic imidazoliumyl-substituted phosphorus-sulfur heterocycles
 from a cationic organophosphorus sulfide.
;
_journal_issue 10
_journal_name_full 'Chemical communications (Cambridge, England)'
_journal_page_first 2023
_journal_page_last 2026
_journal_paper_doi 10.1039/c5cc08182c
_journal_volume 52
_journal_year 2016
_chemical_formula_moiety 'C14 H20 N4 P S2, C F3 O3 S'
_chemical_formula_sum 'C15 H20 F3 N4 O3 P S3'
_chemical_formula_weight 488.50
_space_group_crystal_system monoclinic
_space_group_IT_number 11
_space_group_name_Hall '-P 2yb'
_space_group_name_H-M_alt 'P 1 21/m 1'
_symmetry_space_group_name_Hall '-P 2yb'
_symmetry_space_group_name_H-M 'P 1 21/m 1'
_atom_sites_solution_hydrogens geom
_atom_sites_solution_primary direct
_audit_creation_date 2015-09-07
_audit_creation_method
;
Olex2 1.2
(compiled 2015.01.26 svn.r3150 for OlexSys, GUI svn.r4998)
;
_cell_angle_alpha 90
_cell_angle_beta 91.568(2)
_cell_angle_gamma 90
_cell_formula_units_Z 2
_cell_length_a 6.5855(4)
_cell_length_b 12.5308(6)
_cell_length_c 12.4698(7)
_cell_measurement_reflns_used 4744
_cell_measurement_temperature 153
_cell_measurement_theta_max 29.476
_cell_measurement_theta_min 2.304
_cell_volume 1028.64(10)
_computing_cell_refinement 'SAINT v8.34A (Bruker, 2013)'
_computing_data_reduction 'SAINT v8.34A (Bruker, 2013)'
_computing_molecular_graphics 'Olex2 (Dolomanov et al., 2009)'
_computing_publication_material 'Olex2 (Dolomanov et al., 2009)'
_computing_structure_refinement 'ShelXL (Sheldrick, 2008)'
_computing_structure_solution 'ShelXT (Sheldrick, 2015)'
_diffrn_ambient_temperature 153
_diffrn_measured_fraction_theta_full 0.998
_diffrn_measured_fraction_theta_max 0.869
_diffrn_measurement_device_type 'Bruker APEX-II CCD'
_diffrn_measurement_method '\f and \w scans'
_diffrn_radiation_type MoK\a
_diffrn_radiation_wavelength 0.71073
_diffrn_reflns_av_R_equivalents 0.0158
_diffrn_reflns_av_unetI/netI 0.0189
_diffrn_reflns_laue_measured_fraction_full 0.998
_diffrn_reflns_laue_measured_fraction_max 0.869
_diffrn_reflns_limit_h_max 8
_diffrn_reflns_limit_h_min -8
_diffrn_reflns_limit_k_max 16
_diffrn_reflns_limit_k_min -17
_diffrn_reflns_limit_l_max 10
_diffrn_reflns_limit_l_min -17
_diffrn_reflns_number 8389
_diffrn_reflns_point_group_measured_fraction_full 0.998
_diffrn_reflns_point_group_measured_fraction_max 0.869
_diffrn_reflns_theta_full 26.000
_diffrn_reflns_theta_max 29.529
_diffrn_reflns_theta_min 2.305
_diffrn_standards_number 0
_exptl_absorpt_coefficient_mu 0.490
_exptl_absorpt_correction_T_max 0.7459
_exptl_absorpt_correction_T_min 0.7001
_exptl_absorpt_correction_type multi-scan
_exptl_absorpt_process_details
;
SADABS-2012/1 (Bruker,2012) was used for absorption correction.
wR2(int) was 0.0611 before and 0.0288 after correction.
The Ratio of minimum to maximum transmission is 0.9386.
The \l/2 correction factor is 0.0015.
;
_exptl_crystal_colour 'clear yellow'
_exptl_crystal_colour_lustre clear
_exptl_crystal_colour_primary yellow
_exptl_crystal_density_diffrn 1.577
_exptl_crystal_description block
_exptl_crystal_F_000 504
_exptl_crystal_size_max 0.338
_exptl_crystal_size_mid 0.236
_exptl_crystal_size_min 0.194
_refine_diff_density_max 1.102
_refine_diff_density_min -0.403
_refine_diff_density_rms 0.071
_refine_ls_extinction_method none
_refine_ls_goodness_of_fit_ref 1.061
_refine_ls_hydrogen_treatment constr
_refine_ls_matrix_type full
_refine_ls_number_parameters 144
_refine_ls_number_reflns 2607
_refine_ls_number_restraints 0
_refine_ls_restrained_S_all 1.061
_refine_ls_R_factor_all 0.0406
_refine_ls_R_factor_gt 0.0369
_refine_ls_shift/su_max 0.000
_refine_ls_shift/su_mean 0.000
_refine_ls_structure_factor_coef Fsqd
_refine_ls_weighting_details 'w=1/[\s^2^(Fo^2^)+(0.0582P)^2^+0.7676P] where P=(Fo^2^+2Fc^2^)/3'
_refine_ls_weighting_scheme calc
_refine_ls_wR_factor_gt 0.1027
_refine_ls_wR_factor_ref 0.1055
_reflns_Friedel_coverage 0.000
_reflns_number_gt 2345
_reflns_number_total 2607
_reflns_threshold_expression 'I > 2\s(I)'
_cod_data_source_file c5cc08182c3.cif
_cod_data_source_block
;
;
_cod_database_code 7118621
_shelx_space_group_comment
;
The symmetry employed for this shelxl refinement is uniquely defined
by the following loop, which should always be used as a source of
symmetry information in preference to the above space-group names.
They are only intended as comments.
;
_shelx_estimated_absorpt_t_max 0.911
_shelx_estimated_absorpt_t_min 0.852
_olex2_refinement_description
;
1. Fixed Uiso
 At 1.2 times of:
  All C(H) groups
 At 1.5 times of:
  All C(H,H,H) groups
2.a Aromatic/amide H refined with riding coordinates:
 C1(H1), C5(H5), C2(H2), C4(H4)
2.b Idealised Me refined as rotating group:
 C6(H6A,H6B,H6C), C7(H7A,H7B,H7C)
;
_shelx_shelxl_version_number 2014/7
_olex2_submission_special_instructions 'No special instructions were received'

loop_
_space_group_symop_operation_xyz
'x, y, z'
'-x, y+1/2, -z'
'-x, -y, -z'
'x, -y-1/2, z'

loop_
_atom_site_label
_atom_site_type_symbol
_atom_site_fract_x
_atom_site_fract_y
_atom_site_fract_z
_atom_site_U_iso_or_equiv
_atom_site_adp_type
_atom_site_occupancy
_atom_site_site_symmetry_order
_atom_site_calc_flag
_atom_site_refinement_flags_posn
_atom_site_refinement_flags_adp
_atom_site_refinement_flags_occupancy
P1 P 0.48697(9) 0.2500 0.45344(5) 0.01582(15) Uani 1 2 d S T P
S1 S 0.77276(9) 0.2500 0.42265(5) 0.02213(16) Uani 1 2 d S T P
S3 S -0.09108(10) 0.2500 0.86247(5) 0.02430(16) Uani 1 2 d S T P
S2 S 0.27385(10) 0.2500 0.34414(5) 0.02233(16) Uani 1 2 d S T P
F2 F 0.1696(3) 0.2500 1.02539(14) 0.0453(5) Uani 1 2 d S T P
N1 N 0.4387(2) 0.35539(11) 0.54608(11) 0.0167(3) Uani 1 1 d . . .
F1 F 0.2679(3) 0.33556(15) 0.89084(16) 0.0712(6) Uani 1 1 d . . .
N2 N 0.3133(2) 0.55446(12) 0.80079(11) 0.0213(3) Uani 1 1 d . . .
O1 O -0.0669(4) 0.2500 0.74946(16) 0.0447(6) Uani 1 2 d S T P
O2 O -0.1747(3) 0.34621(18) 0.90531(15) 0.0600(6) Uani 1 1 d . . .
C3 C 0.3542(3) 0.49407(13) 0.71668(13) 0.0186(3) Uani 1 1 d . . .
C1 C 0.5886(3) 0.38768(15) 0.61667(14) 0.0209(3) Uani 1 1 d . . .
H1 H 0.7227 0.3617 0.6079 0.025 Uiso 1 1 calc R . .
C5 C 0.2470(3) 0.39338(14) 0.55972(14) 0.0214(4) Uani 1 1 d . . .
H5 H 0.1415 0.3716 0.5110 0.026 Uiso 1 1 calc R . .
C2 C 0.5531(3) 0.45542(14) 0.69870(14) 0.0221(4) Uani 1 1 d . . .
H2 H 0.6626 0.4773 0.7448 0.027 Uiso 1 1 calc R . .
C4 C 0.2019(3) 0.46105(15) 0.64036(14) 0.0231(4) Uani 1 1 d . . .
H4 H 0.0670 0.4868 0.6461 0.028 Uiso 1 1 calc R . .
C8 C 0.1681(4) 0.2500 0.9178(2) 0.0255(5) Uani 1 2 d S T P
C6 C 0.4750(3) 0.58724(17) 0.87681(14) 0.0292(4) Uani 1 1 d . . .
H6A H 0.5485 0.5240 0.9030 0.044 Uiso 1 1 calc GR . .
H6B H 0.4153 0.6246 0.9374 0.044 Uiso 1 1 calc GR . .
H6C H 0.5692 0.6351 0.8409 0.044 Uiso 1 1 calc GR . .
C7 C 0.1056(3) 0.58731(18) 0.82266(16) 0.0324(4) Uani 1 1 d . . .
H7A H 0.0519 0.6304 0.7628 0.049 Uiso 1 1 calc GR . .
H7B H 0.1053 0.6296 0.8887 0.049 Uiso 1 1 calc GR . .
H7C H 0.0204 0.5239 0.8311 0.049 Uiso 1 1 calc GR . .

loop_
_atom_site_aniso_label
_atom_site_aniso_U_11
_atom_site_aniso_U_22
_atom_site_aniso_U_33
_atom_site_aniso_U_23
_atom_site_aniso_U_13
_atom_site_aniso_U_12
P1 0.0170(3) 0.0153(3) 0.0152(3) 0.000 0.0018(2) 0.000
S1 0.0190(3) 0.0233(3) 0.0243(3) 0.000 0.0062(2) 0.000
S3 0.0221(3) 0.0329(4) 0.0177(3) 0.000 -0.0024(2) 0.000
S2 0.0238(3) 0.0263(3) 0.0168(3) 0.000 -0.0025(2) 0.000
F2 0.0405(10) 0.0673(13) 0.0275(9) 0.000 -0.0102(8) 0.000
N1 0.0169(7) 0.0154(6) 0.0177(6) -0.0010(5) 0.0004(5) 0.0013(5)
F1 0.0508(9) 0.0768(12) 0.0847(12) 0.0437(10) -0.0241(8) -0.0350(9)
N2 0.0271(8) 0.0191(7) 0.0179(6) -0.0007(6) 0.0026(6) 0.0009(6)
O1 0.0381(12) 0.0749(18) 0.0207(9) 0.000 -0.0041(9) 0.000
O2 0.0516(11) 0.0732(14) 0.0539(11) -0.0261(10) -0.0184(8) 0.0313(10)
C3 0.0243(8) 0.0139(7) 0.0176(7) 0.0025(6) 0.0025(6) 0.0001(6)
C1 0.0170(8) 0.0228(8) 0.0228(8) -0.0023(7) -0.0004(6) 0.0005(6)
C5 0.0173(8) 0.0230(8) 0.0239(8) -0.0023(7) -0.0021(6) 0.0020(6)
C2 0.0216(8) 0.0230(8) 0.0214(8) -0.0029(7) -0.0023(6) -0.0019(7)
C4 0.0190(8) 0.0243(9) 0.0259(8) -0.0025(7) 0.0004(7) 0.0037(7)
C8 0.0255(13) 0.0264(13) 0.0246(12) 0.000 -0.0027(10) 0.000
C6 0.0367(11) 0.0320(10) 0.0188(8) -0.0050(8) 0.0010(7) -0.0035(8)
C7 0.0329(11) 0.0372(11) 0.0273(9) -0.0077(9) 0.0051(8) 0.0105(9)

loop_
_atom_type_symbol
_atom_type_description
_atom_type_scat_dispersion_real
_atom_type_scat_dispersion_imag
_atom_type_scat_source
C C 0.0033 0.0016 'International Tables Vol C Tables 4.2.6.8 and 6.1.1.4'
H H 0.0000 0.0000 'International Tables Vol C Tables 4.2.6.8 and 6.1.1.4'
F F 0.0171 0.0103 'International Tables Vol C Tables 4.2.6.8 and 6.1.1.4'
N N 0.0061 0.0033 'International Tables Vol C Tables 4.2.6.8 and 6.1.1.4'
O O 0.0106 0.0060 'International Tables Vol C Tables 4.2.6.8 and 6.1.1.4'
P P 0.1023 0.0942 'International Tables Vol C Tables 4.2.6.8 and 6.1.1.4'
S S 0.1246 0.1234 'International Tables Vol C Tables 4.2.6.8 and 6.1.1.4'

loop_
_geom_angle_atom_site_label_1
_geom_angle_atom_site_label_2
_geom_angle_atom_site_label_3
_geom_angle
_geom_angle_site_symmetry_1
_geom_angle_site_symmetry_3
S2 P1 S1 123.62(4) . .
N1 P1 S1 108.65(5) 4_565 .
N1 P1 S1 108.65(5) . .
N1 P1 S2 108.51(5) 4_565 .
N1 P1 S2 108.51(5) . .
N1 P1 N1 95.17(9) . 4_565
O1 S3 O2 115.05(10) . .
O1 S3 O2 115.05(10) . 4_565
O1 S3 C8 104.25(14) . .
O2 S3 O2 114.4(2) 4_565 .
O2 S3 C8 102.93(9) . .
O2 S3 C8 102.93(9) 4_565 .
C1 N1 P1 119.79(12) . .
C5 N1 P1 121.30(12) . .
C5 N1 C1 118.12(14) . .
C3 N2 C6 120.77(15) . .
C3 N2 C7 121.31(15) . .
C7 N2 C6 117.88(15) . .
N2 C3 C2 121.84(16) . .
N2 C3 C4 122.60(16) . .
C2 C3 C4 115.53(15) . .
N1 C1 H1 118.8 . .
C2 C1 N1 122.38(16) . .
C2 C1 H1 118.8 . .
N1 C5 H5 118.9 . .
C4 C5 N1 122.23(16) . .
C4 C5 H5 118.9 . .
C3 C2 H2 119.6 . .
C1 C2 C3 120.80(16) . .
C1 C2 H2 119.6 . .
C3 C4 H4 119.6 . .
C5 C4 C3 120.86(16) . .
C5 C4 H4 119.6 . .
F2 C8 S3 111.08(19) . .
F1 C8 S3 112.02(14) 4_565 .
F1 C8 S3 112.02(14) . .
F1 C8 F2 105.53(17) 4_565 .
F1 C8 F2 105.53(17) . .
F1 C8 F1 110.3(3) 4_565 .
N2 C6 H6A 109.5 . .
N2 C6 H6B 109.5 . .
N2 C6 H6C 109.5 . .
H6A C6 H6B 109.5 . .
H6A C6 H6C 109.5 . .
H6B C6 H6C 109.5 . .
N2 C7 H7A 109.5 . .
N2 C7 H7B 109.5 . .
N2 C7 H7C 109.5 . .
H7A C7 H7B 109.5 . .
H7A C7 H7C 109.5 . .
H7B C7 H7C 109.5 . .

loop_
_geom_bond_atom_site_label_1
_geom_bond_atom_site_label_2
_geom_bond_distance
_geom_bond_site_symmetry_2
P1 S1 1.9311(9) .
P1 S2 1.9294(8) .
P1 N1 1.7888(14) 4_565
P1 N1 1.7888(14) .
S3 O1 1.422(2) .
S3 O2 1.4345(19) 4_565
S3 O2 1.4345(19) .
S3 C8 1.824(3) .
F2 C8 1.341(3) .
N1 C1 1.366(2) .
N1 C5 1.364(2) .
F1 C8 1.307(2) .
N2 C3 1.327(2) .
N2 C6 1.465(2) .
N2 C7 1.461(2) .
C3 C2 1.420(2) .
C3 C4 1.425(2) .
C1 H1 0.9500 .
C1 C2 1.354(2) .
C5 H5 0.9500 .
C5 C4 1.355(2) .
C2 H2 0.9500 .
C4 H4 0.9500 .
C8 F1 1.306(2) 4_565
C6 H6A 0.9800 .
C6 H6B 0.9800 .
C6 H6C 0.9800 .
C7 H7A 0.9800 .
C7 H7B 0.9800 .
C7 H7C 0.9800 .

loop_
_geom_torsion_atom_site_label_1
_geom_torsion_atom_site_label_2
_geom_torsion_atom_site_label_3
_geom_torsion_atom_site_label_4
_geom_torsion
_geom_torsion_site_symmetry_1
_geom_torsion_site_symmetry_4
P1 N1 C1 C2 -169.98(14) . .
P1 N1 C5 C4 169.63(14) . .
S1 P1 N1 C1 -28.60(14) . .
S1 P1 N1 C5 161.77(12) . .
S2 P1 N1 C1 -165.42(12) . .
S2 P1 N1 C5 24.95(14) . .
N1 P1 N1 C1 83.08(14) 4_565 .
N1 P1 N1 C5 -86.55(14) 4_565 .
N1 C1 C2 C3 1.7(3) . .
N1 C5 C4 C3 -1.3(3) . .
N2 C3 C2 C1 175.21(17) . .
N2 C3 C4 C5 -175.38(17) . .
O1 S3 C8 F2 180.000(1) . .
O1 S3 C8 F1 62.27(18) . .
O1 S3 C8 F1 -62.27(18) . 4_565
O2 S3 C8 F2 59.57(10) . .
O2 S3 C8 F2 -59.57(10) 4_565 .
O2 S3 C8 F1 177.30(19) . 4_565
O2 S3 C8 F1 58.2(2) 4_565 4_565
O2 S3 C8 F1 -58.2(2) . .
O2 S3 C8 F1 -177.30(19) 4_565 .
C1 N1 C5 C4 -0.2(3) . .
C5 N1 C1 C2 0.0(3) . .
C2 C3 C4 C5 2.8(3) . .
C4 C3 C2 C1 -3.0(3) . .
C6 N2 C3 C2 2.4(3) . .
C6 N2 C3 C4 -179.52(17) . .
C7 N2 C3 C2 -175.50(17) . .
C7 N2 C3 C4 2.6(3) . .
